data_7213839
loop_
_publ_author_name
'Yang, Yan'
'Yang, Jin'
'Du, Peng'
'Liu, Ying-Ying'
'Ma, Jian-Fang'

_publ_section_title
;
 A series of coordination polymers constructed by the semi-rigid
 bifunctional ligand 5-((1H-1,2,4-triazol-1-yl)methoxy) isophthalic acid:
 syntheses, structures and the role of solvents
;
_journal_issue 6
_journal_name_full CrystEngComm
_journal_page_first 1136
_journal_paper_doi 10.1039/c3ce42048e
_journal_volume 16
_journal_year 2014
_chemical_formula_moiety 'C22 H16 Cu N6 O10, 2(C4 H9 N O)'
_chemical_formula_sum 'C30 H34 Cu N8 O12'
_chemical_formula_weight 762.19
_chemical_name_systematic
;
 ?
;
_space_group_IT_number 2
_symmetry_cell_setting triclinic
_symmetry_space_group_name_Hall '-P 1'
_symmetry_space_group_name_H-M 'P -1'
_atom_sites_solution_hydrogens geom
_atom_sites_solution_primary direct
_atom_sites_solution_secondary difmap
_audit_creation_method SHELXL-97
_cell_angle_alpha 68.102(6)
_cell_angle_beta 71.434(6)
_cell_angle_gamma 64.579(6)
_cell_formula_units_Z 1
_cell_length_a 8.4928(5)
_cell_length_b 9.6404(6)
_cell_length_c 12.5967(8)
_cell_measurement_reflns_used 2087
_cell_measurement_temperature 293(2)
_cell_measurement_theta_max 29.1436
_cell_measurement_theta_min 2.9351
_cell_volume 848.72(10)
_computing_cell_refinement 'CrysAlisPro(1.171.35.21) (Agilent Tech., 2012)'
_computing_data_collection 'CrysAlisPro(1.171.35.21) (Agilent Tech., 2012)'
_computing_data_reduction 'CrysAlisPro(1.171.35.21) (Agilent Tech., 2012)'
_computing_structure_refinement 'SHELXL-97 (Sheldrick, 2008)'
_computing_structure_solution 'SHELXS-97 (Sheldrick, 2008)'
_diffrn_ambient_temperature 293(2)
_diffrn_measured_fraction_theta_full 0.995
_diffrn_measured_fraction_theta_max 0.995
_diffrn_measurement_device_type 'Oxford Diffraction Gemini R Ultra'
_diffrn_measurement_method '\w scan'
_diffrn_radiation_monochromator graphite
_diffrn_radiation_source 'fine-focus sealed tube'
_diffrn_radiation_type MoK\a
_diffrn_radiation_wavelength 0.71073
_diffrn_reflns_av_R_equivalents 0.0279
_diffrn_reflns_av_sigmaI/netI 0.0548
_diffrn_reflns_limit_h_max 8
_diffrn_reflns_limit_h_min -10
_diffrn_reflns_limit_k_max 9
_diffrn_reflns_limit_k_min -11
_diffrn_reflns_limit_l_max 13
_diffrn_reflns_limit_l_min -15
_diffrn_reflns_number 5483
_diffrn_reflns_theta_full 25.00
_diffrn_reflns_theta_max 25.35
_diffrn_reflns_theta_min 2.94
_exptl_absorpt_coefficient_mu 0.718
_exptl_absorpt_correction_T_max 0.8938
_exptl_absorpt_correction_T_min 0.8134
_exptl_absorpt_correction_type multi-scan
_exptl_absorpt_process_details
;
CrysAlis (Oxford Diffraction, 2006)
;
_exptl_crystal_colour purple-blue
_exptl_crystal_density_diffrn 1.491
_exptl_crystal_density_method 'not measured'
_exptl_crystal_description sheet
_exptl_crystal_F_000 395
_exptl_crystal_size_max 0.30
_exptl_crystal_size_mid 0.27
_exptl_crystal_size_min 0.16
_refine_diff_density_max 0.415
_refine_diff_density_min -0.292
_refine_diff_density_rms 0.052
_refine_ls_extinction_method none
_refine_ls_goodness_of_fit_ref 1.061
_refine_ls_hydrogen_treatment constr
_refine_ls_matrix_type full
_refine_ls_number_parameters 235
_refine_ls_number_reflns 3109
_refine_ls_number_restraints 0
_refine_ls_restrained_S_all 1.061
_refine_ls_R_factor_all 0.0582
_refine_ls_R_factor_gt 0.0429
_refine_ls_shift/su_max 0.005
_refine_ls_shift/su_mean 0.000
_refine_ls_structure_factor_coef Fsqd
_refine_ls_weighting_details 'calc w=1/[\s^2^(Fo^2^)+(0.0393P)^2^+0.0223P] where P=(Fo^2^+2Fc^2^)/3'
_refine_ls_weighting_scheme calc
_refine_ls_wR_factor_gt 0.0894
_refine_ls_wR_factor_ref 0.0990
_reflns_number_gt 2519
_reflns_number_total 3109
_reflns_threshold_expression >2\s(I)
_cod_data_source_file c3ce42048e.txt
_cod_data_source_block Compound-2
_cod_original_cell_volume 848.72(9)
_cod_database_code 7213839

loop_
_symmetry_equiv_pos_as_xyz
'x, y, z'
'-x, -y, -z'

loop_
_atom_site_label
_atom_site_type_symbol
_atom_site_fract_x
_atom_site_fract_y
_atom_site_fract_z
_atom_site_U_iso_or_equiv
_atom_site_adp_type
_atom_site_occupancy
_atom_site_symmetry_multiplicity
_atom_site_calc_flag
_atom_site_refinement_flags
Cu1 Cu 1.0000 0.0000 1.0000 0.03370(17) Uani 1 2 d S
C1 C 0.9327(3) -0.0804(3) 0.7208(2) 0.0306(6) Uani 1 1 d .
C2 C 1.0256(3) -0.1907(3) 0.6572(2) 0.0316(6) Uani 1 1 d .
H2 H 1.1359 -0.2660 0.6720 0.038 Uiso 1 1 calc R
C3 C 0.9554(3) -0.1898(3) 0.5717(2) 0.0298(6) Uani 1 1 d .
C4 C 0.7898(3) -0.0790(3) 0.5506(2) 0.0307(6) Uani 1 1 d .
H4 H 0.7410 -0.0794 0.4943 0.037 Uiso 1 1 calc R
C5 C 0.6976(3) 0.0325(3) 0.6139(2) 0.0292(6) Uani 1 1 d .
C6 C 0.7676(3) 0.0339(3) 0.6982(2) 0.0308(6) Uani 1 1 d .
H6 H 0.7058 0.1100 0.7395 0.037 Uiso 1 1 calc R
C7 C 1.0055(3) -0.0845(3) 0.8173(2) 0.0358(6) Uani 1 1 d .
C8 C 1.0633(3) -0.3055(3) 0.5006(2) 0.0329(6) Uani 1 1 d .
C9 C 0.4366(3) 0.2636(3) 0.6376(2) 0.0393(7) Uani 1 1 d .
H9A H 0.3490 0.3457 0.5917 0.047 Uiso 1 1 calc R
H9B H 0.5159 0.3107 0.6394 0.047 Uiso 1 1 calc R
C10 C 0.2958(3) 0.1287(4) 0.9369(2) 0.0443(7) Uani 1 1 d .
H10 H 0.3008 0.1044 1.0147 0.053 Uiso 1 1 calc R
C11 C 0.2168(3) 0.1521(3) 0.7883(2) 0.0365(6) Uani 1 1 d .
H11 H 0.1591 0.1501 0.7376 0.044 Uiso 1 1 calc R
C12 C 0.5698(4) -0.3893(5) 0.7026(3) 0.0745(11) Uani 1 1 d .
H12A H 0.6053 -0.4322 0.6376 0.112 Uiso 1 1 calc R
H12B H 0.5305 -0.2748 0.6757 0.112 Uiso 1 1 calc R
H12C H 0.4746 -0.4213 0.7569 0.112 Uiso 1 1 calc R
C13 C 0.7244(4) -0.4511(4) 0.7616(3) 0.0526(8) Uani 1 1 d .
C14 C 0.5380(4) -0.2972(5) 0.9019(3) 0.0703(11) Uani 1 1 d .
H14A H 0.5474 -0.1932 0.8741 0.105 Uiso 1 1 calc R
H14B H 0.5191 -0.3309 0.9854 0.105 Uiso 1 1 calc R
H14C H 0.4399 -0.2926 0.8768 0.105 Uiso 1 1 calc R
C15 C 0.8541(4) -0.4705(4) 0.9121(3) 0.0631(10) Uani 1 1 d .
H15A H 0.9575 -0.5316 0.8676 0.095 Uiso 1 1 calc R
H15B H 0.8304 -0.5372 0.9894 0.095 Uiso 1 1 calc R
H15C H 0.8744 -0.3822 0.9161 0.095 Uiso 1 1 calc R
N1 N 0.3474(3) 0.2066(3) 0.75591(18) 0.0338(5) Uani 1 1 d .
N2 N 0.4009(3) 0.1926(3) 0.8519(2) 0.0498(7) Uani 1 1 d .
N3 N 0.1788(3) 0.1004(3) 0.90315(18) 0.0353(5) Uani 1 1 d .
N4 N 0.7004(3) -0.4099(3) 0.8556(2) 0.0532(7) Uani 1 1 d .
O1 O 0.9176(2) 0.0320(2) 0.86268(15) 0.0395(5) Uani 1 1 d .
O2 O 1.1378(3) -0.1951(3) 0.84848(18) 0.0586(6) Uani 1 1 d .
O3 O 1.2163(2) -0.3898(2) 0.50643(17) 0.0469(5) Uani 1 1 d .
O4 O 0.9769(2) -0.3038(2) 0.42950(16) 0.0469(5) Uani 1 1 d .
H4A H 1.0420 -0.3691 0.3927 0.070 Uiso 1 1 calc R
O5 O 0.5345(2) 0.1379(2) 0.58462(14) 0.0385(5) Uani 1 1 d .
O6 O 0.8745(3) -0.5415(3) 0.72338(19) 0.0620(6) Uani 1 1 d .

loop_
_atom_site_aniso_label
_atom_site_aniso_U_11
_atom_site_aniso_U_22
_atom_site_aniso_U_33
_atom_site_aniso_U_23
_atom_site_aniso_U_13
_atom_site_aniso_U_12
Cu1 0.0335(3) 0.0463(3) 0.0283(3) -0.0183(2) -0.00967(19) -0.0108(2)
C1 0.0322(14) 0.0388(15) 0.0239(13) -0.0077(11) -0.0052(11) -0.0161(12)
C2 0.0298(13) 0.0373(15) 0.0281(13) -0.0087(11) -0.0098(11) -0.0096(12)
C3 0.0347(14) 0.0326(14) 0.0231(13) -0.0074(11) -0.0059(11) -0.0127(12)
C4 0.0350(14) 0.0392(15) 0.0240(13) -0.0112(11) -0.0073(11) -0.0150(12)
C5 0.0306(13) 0.0348(15) 0.0213(12) -0.0063(11) -0.0070(11) -0.0106(12)
C6 0.0330(14) 0.0360(15) 0.0243(13) -0.0121(11) -0.0035(11) -0.0112(12)
C7 0.0375(15) 0.0488(18) 0.0283(14) -0.0123(13) -0.0089(12) -0.0183(14)
C8 0.0398(16) 0.0299(14) 0.0290(14) -0.0082(11) -0.0093(12) -0.0103(13)
C9 0.0369(15) 0.0378(16) 0.0335(15) -0.0084(12) -0.0086(12) -0.0044(13)
C10 0.0377(15) 0.077(2) 0.0292(15) -0.0267(15) -0.0021(13) -0.0233(15)
C11 0.0366(15) 0.0429(16) 0.0339(15) -0.0131(12) -0.0138(12) -0.0104(13)
C12 0.069(2) 0.095(3) 0.071(2) -0.040(2) -0.028(2) -0.015(2)
C13 0.071(2) 0.0495(19) 0.0441(18) -0.0160(15) -0.0124(16) -0.0236(18)
C14 0.053(2) 0.094(3) 0.070(2) -0.054(2) -0.0096(18) -0.007(2)
C15 0.075(2) 0.063(2) 0.057(2) -0.0227(17) -0.0330(18) -0.0109(19)
N1 0.0323(12) 0.0408(13) 0.0287(11) -0.0151(10) -0.0062(9) -0.0082(10)
N2 0.0438(14) 0.0844(19) 0.0395(14) -0.0338(13) -0.0018(12) -0.0292(14)
N3 0.0322(12) 0.0501(14) 0.0300(12) -0.0184(10) -0.0078(10) -0.0127(11)
N4 0.0589(16) 0.0534(16) 0.0497(15) -0.0265(13) -0.0101(13) -0.0117(13)
O1 0.0416(10) 0.0557(12) 0.0303(10) -0.0197(9) -0.0108(8) -0.0158(9)
O2 0.0572(13) 0.0642(15) 0.0603(14) -0.0265(11) -0.0357(11) -0.0016(12)
O3 0.0420(11) 0.0438(12) 0.0541(12) -0.0250(10) -0.0176(10) 0.0012(10)
O4 0.0484(11) 0.0506(12) 0.0471(12) -0.0320(10) -0.0182(9) -0.0002(10)
O5 0.0326(9) 0.0489(12) 0.0316(10) -0.0191(9) -0.0113(8) -0.0017(9)
O6 0.0664(14) 0.0615(15) 0.0582(14) -0.0398(12) -0.0140(11) -0.0013(12)

loop_
_atom_type_symbol
_atom_type_description
_atom_type_scat_dispersion_real
_atom_type_scat_dispersion_imag
_atom_type_scat_source
C C 0.0033 0.0016 'International Tables Vol C Tables 4.2.6.8 and 6.1.1.4'
H H 0.0000 0.0000 'International Tables Vol C Tables 4.2.6.8 and 6.1.1.4'
N N 0.0061 0.0033 'International Tables Vol C Tables 4.2.6.8 and 6.1.1.4'
O O 0.0106 0.0060 'International Tables Vol C Tables 4.2.6.8 and 6.1.1.4'
Cu Cu 0.3201 1.2651 'International Tables Vol C Tables 4.2.6.8 and 6.1.1.4'

loop_
_geom_angle_atom_site_label_1
_geom_angle_atom_site_label_2
_geom_angle_atom_site_label_3
_geom_angle
_geom_angle_site_symmetry_1
_geom_angle_site_symmetry_3
O1 Cu1 O1 180.000(1) 2_757 .
O1 Cu1 N3 88.91(8) 2_757 1_655
O1 Cu1 N3 91.09(8) . 1_655
O1 Cu1 N3 91.09(8) 2_757 2_657
O1 Cu1 N3 88.91(8) . 2_657
N3 Cu1 N3 180.00(8) 1_655 2_657
C2 C1 C6 120.1(2) . .
C2 C1 C7 120.6(2) . .
C6 C1 C7 119.4(2) . .
C1 C2 C3 120.3(2) . .
C1 C2 H2 119.9 . .
C3 C2 H2 119.9 . .
C2 C3 C4 120.0(2) . .
C2 C3 C8 118.9(2) . .
C4 C3 C8 121.1(2) . .
C5 C4 C3 119.6(2) . .
C5 C4 H4 120.2 . .
C3 C4 H4 120.2 . .
C6 C5 C4 120.9(2) . .
C6 C5 O5 124.7(2) . .
C4 C5 O5 114.5(2) . .
C5 C6 C1 119.2(2) . .
C5 C6 H6 120.4 . .
C1 C6 H6 120.4 . .
O2 C7 O1 124.3(2) . .
O2 C7 C1 120.4(2) . .
O1 C7 C1 115.3(2) . .
O3 C8 O4 123.6(2) . .
O3 C8 C3 122.9(2) . .
O4 C8 C3 113.5(2) . .
O5 C9 N1 111.2(2) . .
O5 C9 H9A 109.4 . .
N1 C9 H9A 109.4 . .
O5 C9 H9B 109.4 . .
N1 C9 H9B 109.4 . .
H9A C9 H9B 108.0 . .
N2 C10 N3 114.8(2) . .
N2 C10 H10 122.6 . .
N3 C10 H10 122.6 . .
N1 C11 N3 110.5(2) . .
N1 C11 H11 124.8 . .
N3 C11 H11 124.8 . .
C13 C12 H12A 109.5 . .
C13 C12 H12B 109.5 . .
H12A C12 H12B 109.5 . .
C13 C12 H12C 109.5 . .
H12A C12 H12C 109.5 . .
H12B C12 H12C 109.5 . .
O6 C13 N4 120.0(3) . .
O6 C13 C12 121.4(3) . .
N4 C13 C12 118.6(3) . .
N4 C14 H14A 109.5 . .
N4 C14 H14B 109.5 . .
H14A C14 H14B 109.5 . .
N4 C14 H14C 109.5 . .
H14A C14 H14C 109.5 . .
H14B C14 H14C 109.5 . .
N4 C15 H15A 109.5 . .
N4 C15 H15B 109.5 . .
H15A C15 H15B 109.5 . .
N4 C15 H15C 109.5 . .
H15A C15 H15C 109.5 . .
H15B C15 H15C 109.5 . .
C11 N1 N2 109.7(2) . .
C11 N1 C9 127.6(2) . .
N2 N1 C9 122.6(2) . .
C10 N2 N1 102.5(2) . .
C11 N3 C10 102.6(2) . .
C11 N3 Cu1 128.21(18) . 1_455
C10 N3 Cu1 129.15(18) . 1_455
C13 N4 C14 124.6(3) . .
C13 N4 C15 118.0(3) . .
C14 N4 C15 117.1(3) . .
C7 O1 Cu1 112.08(16) . .
C8 O4 H4A 109.5 . .
C5 O5 C9 118.8(2) . .

loop_
_geom_bond_atom_site_label_1
_geom_bond_atom_site_label_2
_geom_bond_distance
_geom_bond_site_symmetry_2
Cu1 O1 1.9402(16) 2_757
Cu1 O1 1.9402(16) .
Cu1 N3 1.983(2) 1_655
Cu1 N3 1.983(2) 2_657
C1 C2 1.381(4) .
C1 C6 1.398(3) .
C1 C7 1.511(3) .
C2 C3 1.384(3) .
C2 H2 0.9300 .
C3 C4 1.388(3) .
C3 C8 1.494(4) .
C4 C5 1.387(3) .
C4 H4 0.9300 .
C5 C6 1.378(3) .
C5 O5 1.387(3) .
C6 H6 0.9300 .
C7 O2 1.223(3) .
C7 O1 1.277(3) .
C8 O3 1.210(3) .
C8 O4 1.318(3) .
C9 O5 1.410(3) .
C9 N1 1.458(3) .
C9 H9A 0.9700 .
C9 H9B 0.9700 .
C10 N2 1.302(4) .
C10 N3 1.352(3) .
C10 H10 0.9300 .
C11 N1 1.313(3) .
C11 N3 1.322(3) .
C11 H11 0.9300 .
C12 C13 1.500(4) .
C12 H12A 0.9600 .
C12 H12B 0.9600 .
C12 H12C 0.9600 .
C13 O6 1.259(4) .
C13 N4 1.315(4) .
C14 N4 1.448(4) .
C14 H14A 0.9600 .
C14 H14B 0.9600 .
C14 H14C 0.9600 .
C15 N4 1.476(4) .
C15 H15A 0.9600 .
C15 H15B 0.9600 .
C15 H15C 0.9600 .
N1 N2 1.364(3) .
N3 Cu1 1.983(2) 1_455
O4 H4A 0.8200 .

loop_
_geom_hbond_atom_site_label_D
_geom_hbond_atom_site_label_H
_geom_hbond_atom_site_label_A
_geom_hbond_distance_DH
_geom_hbond_distance_HA
_geom_hbond_distance_DA
_geom_hbond_angle_DHA
_geom_hbond_site_symmetry_A
O4 H4A O6 0.82 1.77 2.550(3) 158.0 2_746
C9 H9A O3 0.97 2.28 3.143(3) 148.2 1_465

loop_
_geom_torsion_atom_site_label_1
_geom_torsion_atom_site_label_2
_geom_torsion_atom_site_label_3
_geom_torsion_atom_site_label_4
_geom_torsion
_geom_torsion_site_symmetry_1
_geom_torsion_site_symmetry_4
C6 C1 C2 C3 -0.6(4) . .
C7 C1 C2 C3 177.8(2) . .
C1 C2 C3 C4 -0.9(4) . .
C1 C2 C3 C8 177.0(2) . .
C2 C3 C4 C5 1.4(4) . .
C8 C3 C4 C5 -176.4(2) . .
C3 C4 C5 C6 -0.5(4) . .
C3 C4 C5 O5 179.4(2) . .
C4 C5 C6 C1 -1.0(4) . .
O5 C5 C6 C1 179.1(2) . .
C2 C1 C6 C5 1.5(4) . .
C7 C1 C6 C5 -176.9(2) . .
C2 C1 C7 O2 -7.7(4) . .
C6 C1 C7 O2 170.7(3) . .
C2 C1 C7 O1 173.5(2) . .
C6 C1 C7 O1 -8.2(3) . .
C2 C3 C8 O3 -7.4(4) . .
C4 C3 C8 O3 170.4(3) . .
C2 C3 C8 O4 174.1(2) . .
C4 C3 C8 O4 -8.1(3) . .
N3 C11 N1 N2 -0.3(3) . .
N3 C11 N1 C9 175.4(2) . .
O5 C9 N1 C11 -67.2(3) . .
O5 C9 N1 N2 107.9(3) . .
N3 C10 N2 N1 0.0(3) . .
C11 N1 N2 C10 0.2(3) . .
C9 N1 N2 C10 -175.7(2) . .
N1 C11 N3 C10 0.2(3) . .
N1 C11 N3 Cu1 -177.91(16) . 1_455
N2 C10 N3 C11 -0.1(3) . .
N2 C10 N3 Cu1 177.98(19) . 1_455
O6 C13 N4 C14 174.9(3) . .
C12 C13 N4 C14 -5.5(5) . .
O6 C13 N4 C15 1.0(5) . .
C12 C13 N4 C15 -179.5(3) . .
O2 C7 O1 Cu1 -7.3(3) . .
C1 C7 O1 Cu1 171.43(16) . .
O1 Cu1 O1 C7 -148(100) 2_757 .
N3 Cu1 O1 C7 88.09(18) 1_655 .
N3 Cu1 O1 C7 -91.91(18) 2_657 .
C6 C5 O5 C9 4.8(4) . .
C4 C5 O5 C9 -175.1(2) . .
N1 C9 O5 C5 -78.0(3) . .
